data_4069159
loop_
_publ_author_name
'Joistgen, Oliver'
'Pfletschinger, Anja'
'Ciupka, Jan'
'Dolg, Michael'
'Nieger, Martin'
'Schnakenburg, Gregor'
'Fr\"ohlich, Roland'
'Kataeva, Olga'
'D\"otz, Karl Heinz'

_publ_section_title
;
 P-Coligand Tuning of the Haptotropic Metal Migration in Phenanthrene
 Chromium Complexes
;
_journal_issue 12
_journal_name_full Organometallics
_journal_page_first 3473
_journal_paper_doi 10.1021/om900057a
_journal_volume 28
_journal_year 2009
_chemical_formula_moiety '? C45 H49 Cr O7 P Si'
_chemical_formula_sum 'C45 H49 Cr O7 P Si'
_chemical_formula_weight 812.90
_space_group_IT_number 14
_symmetry_cell_setting monoclinic
_symmetry_space_group_name_Hall '-P 2ybc'
_symmetry_space_group_name_H-M 'P 1 21/c 1'
_atom_sites_solution_hydrogens geom
_atom_sites_solution_primary direct
_atom_sites_solution_secondary difmap
_audit_creation_method 'manual editing of form.cif'
_cell_angle_alpha 90.00
_cell_angle_beta 98.120(9)
_cell_angle_gamma 90.00
_cell_formula_units_Z 4
_cell_length_a 26.672(5)
_cell_length_b 11.080(2)
_cell_length_c 14.165(5)
_cell_measurement_reflns_used 82794
_cell_measurement_temperature 123(2)
_cell_measurement_theta_max 25.028
_cell_measurement_theta_min 0.998
_cell_volume 4144.2(18)
_computing_cell_refinement 'HKL Scalepack (Otwinowski & Minor 1997)'
_computing_data_collection 'HKL Denzo and Scalepack (Otwinowski & Minor 1997)'
_computing_data_reduction 'HKL Denzo and Scalepack (Otwinowski & Minor 1997)'
_computing_molecular_graphics 'DIAMOND (Brandenburg, 1999)'
_computing_publication_material 'SHELXL97 (Sheldrick, 1997)'
_computing_structure_refinement 'SHELXL-97 (Sheldrick, 1997)'
_computing_structure_solution 'SHELXS-97 (Sheldrick, 1990)'
_diffrn_ambient_temperature 123(2)
_diffrn_detector_area_resol_mean 9
_diffrn_measured_fraction_theta_full 0.860
_diffrn_measured_fraction_theta_max 0.860
_diffrn_measurement_device '95mm CCD camera on \k-goniostat'
_diffrn_measurement_device_type 'Nonius KappaCCD'
_diffrn_measurement_method CCD
_diffrn_radiation_monochromator 'horizonally mounted graphite crystal'
_diffrn_radiation_wavelength 0.71073
_diffrn_reflns_av_R_equivalents 0.2538
_diffrn_reflns_av_sigmaI/netI 0.4124
_diffrn_reflns_limit_h_max 31
_diffrn_reflns_limit_h_min -28
_diffrn_reflns_limit_k_max 13
_diffrn_reflns_limit_k_min -12
_diffrn_reflns_limit_l_max 15
_diffrn_reflns_limit_l_min -15
_diffrn_reflns_number 16950
_diffrn_reflns_theta_full 25.00
_diffrn_reflns_theta_max 25.00
_diffrn_reflns_theta_min 2.40
_exptl_absorpt_coefficient_mu 0.393
_exptl_absorpt_correction_T_max 0.99821
_exptl_absorpt_correction_T_min 0.91536
_exptl_absorpt_correction_type multi-scan
_exptl_absorpt_process_details
;
R.H. Blessing, Acta Cryst. (1995), A51, 33-38
;
_exptl_crystal_colour red
_exptl_crystal_density_diffrn 1.303
_exptl_crystal_density_method 'not measured'
_exptl_crystal_description plate
_exptl_crystal_F_000 1712
_exptl_crystal_size_max 0.16
_exptl_crystal_size_mid 0.08
_exptl_crystal_size_min 0.04
_refine_diff_density_max 0.391
_refine_diff_density_min -0.276
_refine_diff_density_rms 0.078
_refine_ls_goodness_of_fit_ref 0.935
_refine_ls_hydrogen_treatment constr
_refine_ls_matrix_type full
_refine_ls_number_parameters 497
_refine_ls_number_reflns 6279
_refine_ls_number_restraints 72
_refine_ls_restrained_S_all 0.931
_refine_ls_R_factor_all 0.3087
_refine_ls_R_factor_gt 0.1050
_refine_ls_shift/su_max 0.000
_refine_ls_shift/su_mean 0.000
_refine_ls_structure_factor_coef Fsqd
_refine_ls_weighting_details 'calc w=1/[\s^2^(Fo^2^)+(0.0997P)^2^+0.0000P] where P=(Fo^2^+2Fc^2^)/3'
_refine_ls_weighting_scheme calc
_refine_ls_wR_factor_gt 0.2176
_refine_ls_wR_factor_ref 0.2803
_reflns_number_gt 1809
_reflns_number_total 6279
_reflns_threshold_expression I>2sigma(I)
_cod_data_source_file om900057a_si_003.cif
_cod_data_source_block global
_cod_depositor_comments
;
The following automatic conversions were performed:

'_symmetry_cell_setting' value 'Monoclinic' changed to 'monoclinic'
according to /home/saulius/struct/CIF-dictionaries/cif_core.dic
dictionary named 'cif_core.dic' version 2.4.2 from
2011-04-26.

'_exptl_absorpt_correction_type' value 'Multi-Scan'
changed to 'multi-scan' according to
/home/saulius/struct/CIF-dictionaries/cif_core.dic dictionary named
'cif_core.dic' version 2.4.2 from 2011-04-26.

Automatic conversion script
Id: cif_fix_values 1715 2011-07-08 13:25:40Z adriana 
;
_cod_original_sg_symbol_H-M 'P 21/c'
_cod_database_code 4069159

loop_
_symmetry_equiv_pos_as_xyz
'x, y, z'
'-x, y+1/2, -z+1/2'
'-x, -y, -z'
'x, -y-1/2, z-1/2'

loop_
_atom_site_label
_atom_site_type_symbol
_atom_site_fract_x
_atom_site_fract_y
_atom_site_fract_z
_atom_site_U_iso_or_equiv
_atom_site_adp_type
_atom_site_occupancy
_atom_site_symmetry_multiplicity
_atom_site_calc_flag
_atom_site_refinement_flags
C1 C 0.3543(5) 0.6970(15) 0.3841(8) 0.058(4) Uani 1 1 d .
C2 C 0.3378(5) 0.5841(12) 0.4173(9) 0.056(4) Uani 1 1 d .
C3 C 0.3062(5) 0.5896(12) 0.4881(9) 0.053(4) Uani 1 1 d .
C4 C 0.2871(5) 0.7016(11) 0.5188(8) 0.046(3) Uani 1 1 d .
C4A C 0.3002(4) 0.8133(12) 0.4791(8) 0.047(3) Uani 1 1 d .
C4B C 0.2785(5) 0.9281(10) 0.4968(8) 0.042(3) Uani 1 1 d U
C5 C 0.2359(4) 0.9414(10) 0.5479(8) 0.045(3) Uani 1 1 d U
H5A H 0.2217 0.8720 0.5733 0.054 Uiso 1 1 calc R
C6 C 0.2154(5) 1.0534(11) 0.5606(8) 0.049(3) Uani 1 1 d U
H6A H 0.1867 1.0592 0.5930 0.059 Uiso 1 1 calc R
C7 C 0.2354(5) 1.1572(11) 0.5275(8) 0.052(3) Uani 1 1 d U
H7A H 0.2220 1.2340 0.5403 0.063 Uiso 1 1 calc R
C8 C 0.2753(5) 1.1476(11) 0.4753(8) 0.049(3) Uani 1 1 d U
H8A H 0.2889 1.2189 0.4517 0.059 Uiso 1 1 calc R
C8A C 0.2963(4) 1.0354(10) 0.4563(8) 0.040(3) Uani 1 1 d U
C9 C 0.3361(5) 1.0236(12) 0.3998(8) 0.049(3) Uani 1 1 d .
H9A H 0.3507 1.0949 0.3782 0.059 Uiso 1 1 calc R
C10 C 0.3541(4) 0.9151(12) 0.3755(8) 0.046(3) Uani 1 1 d .
H10A H 0.3787 0.9109 0.3331 0.055 Uiso 1 1 calc R
C10A C 0.3359(4) 0.8078(11) 0.4141(9) 0.046(3) Uani 1 1 d .
C11 C 0.4772(5) 0.8223(13) 0.3756(10) 0.084(5) Uani 1 1 d .
H11A H 0.5137 0.8186 0.3731 0.126 Uiso 1 1 calc R
H11B H 0.4712 0.8250 0.4422 0.126 Uiso 1 1 calc R
H11C H 0.4631 0.8950 0.3424 0.126 Uiso 1 1 calc R
C12 C 0.4773(5) 0.5630(14) 0.3863(9) 0.090(5) Uani 1 1 d .
H12C H 0.4623 0.4873 0.3599 0.135 Uiso 1 1 calc R
H12B H 0.4722 0.5701 0.4532 0.135 Uiso 1 1 calc R
H12A H 0.5137 0.5632 0.3821 0.135 Uiso 1 1 calc R
C13 C 0.4541(6) 0.6805(15) 0.1902(10) 0.077(5) Uani 1 1 d .
C14 C 0.4328(6) 0.7965(14) 0.1370(10) 0.089(5) Uani 1 1 d .
H14A H 0.4401 0.7944 0.0712 0.134 Uiso 1 1 calc R
H14B H 0.4487 0.8677 0.1695 0.134 Uiso 1 1 calc R
H14C H 0.3961 0.8003 0.1369 0.134 Uiso 1 1 calc R
C15 C 0.5126(6) 0.6778(14) 0.1827(10) 0.098(6) Uani 1 1 d .
H15A H 0.5290 0.7485 0.2152 0.147 Uiso 1 1 calc R
H15B H 0.5175 0.6792 0.1154 0.147 Uiso 1 1 calc R
H15C H 0.5276 0.6042 0.2128 0.147 Uiso 1 1 calc R
C16 C 0.4282(6) 0.5706(15) 0.1458(10) 0.098(6) Uani 1 1 d .
H16C H 0.4422 0.4987 0.1803 0.147 Uiso 1 1 calc R
H16B H 0.4337 0.5651 0.0790 0.147 Uiso 1 1 calc R
H16A H 0.3918 0.5759 0.1491 0.147 Uiso 1 1 calc R
C17 C 0.3501(5) 0.4668(11) 0.3717(8) 0.050(3) Uani 1 1 d .
H17A H 0.3556 0.4032 0.4211 0.060 Uiso 1 1 calc R
H17B H 0.3820 0.4763 0.3440 0.060 Uiso 1 1 calc R
C18 C 0.3078(5) 0.4275(12) 0.2933(9) 0.074(4) Uani 1 1 d .
H18C H 0.3172 0.3512 0.2655 0.111 Uiso 1 1 calc R
H18B H 0.3028 0.4896 0.2436 0.111 Uiso 1 1 calc R
H18A H 0.2764 0.4164 0.3207 0.111 Uiso 1 1 calc R
C19 C 0.2943(5) 0.4742(12) 0.5398(9) 0.064(4) Uani 1 1 d .
H19A H 0.2648 0.4899 0.5735 0.077 Uiso 1 1 calc R
H19B H 0.2842 0.4109 0.4916 0.077 Uiso 1 1 calc R
C20 C 0.3362(5) 0.4268(10) 0.6097(8) 0.054(4) Uani 1 1 d .
H20A H 0.3453 0.4867 0.6602 0.081 Uiso 1 1 calc R
H20B H 0.3656 0.4104 0.5775 0.081 Uiso 1 1 calc R
H20C H 0.3254 0.3520 0.6378 0.081 Uiso 1 1 calc R
C21 C 0.2782(5) 0.7216(12) 0.6784(9) 0.069(4) Uani 1 1 d .
H21A H 0.2930 0.8027 0.6819 0.103 Uiso 1 1 calc R
H21B H 0.3049 0.6617 0.6962 0.103 Uiso 1 1 calc R
H21C H 0.2530 0.7161 0.7223 0.103 Uiso 1 1 calc R
C22 C 0.1954(5) 0.8901(13) 0.3469(9) 0.053(4) Uani 1 1 d .
C23 C 0.2217(5) 1.0950(12) 0.2939(9) 0.053(4) Uani 1 1 d .
C24 C 0.0641(5) 1.0887(12) 0.2135(8) 0.041(3) Uani 1 1 d U
C25 C 0.0408(5) 0.9833(12) 0.1773(8) 0.052(3) Uani 1 1 d U
H25A H 0.0577 0.9081 0.1889 0.062 Uiso 1 1 calc R
C26 C -0.0064(6) 0.9874(13) 0.1252(9) 0.064(4) Uani 1 1 d U
H26A H -0.0228 0.9155 0.1011 0.077 Uiso 1 1 calc R
C27 C -0.0288(6) 1.0945(15) 0.1087(9) 0.065(4) Uani 1 1 d U
H27A H -0.0608 1.0984 0.0696 0.078 Uiso 1 1 calc R
C28 C -0.0067(5) 1.2004(14) 0.1472(9) 0.060(4) Uani 1 1 d U
H28A H -0.0242 1.2750 0.1387 0.072 Uiso 1 1 calc R
C29 C 0.0412(5) 1.1948(12) 0.1980(8) 0.051(3) Uani 1 1 d U
H29A H 0.0579 1.2666 0.2219 0.061 Uiso 1 1 calc R
C30 C 0.0897(5) 0.9428(13) 0.4925(8) 0.049(4) Uani 1 1 d .
C31 C 0.0634(5) 1.0085(11) 0.5511(8) 0.053(4) Uani 1 1 d .
H31A H 0.0462 1.0805 0.5293 0.063 Uiso 1 1 calc R
C32 C 0.0626(5) 0.9674(13) 0.6420(9) 0.061(4) Uani 1 1 d .
H32A H 0.0445 1.0102 0.6847 0.073 Uiso 1 1 calc R
C33 C 0.0891(5) 0.8599(14) 0.6714(9) 0.061(4) Uani 1 1 d .
H33A H 0.0891 0.8303 0.7343 0.073 Uiso 1 1 calc R
C34 C 0.1147(4) 0.7985(10) 0.6090(8) 0.041(3) Uani 1 1 d .
H34A H 0.1337 0.7287 0.6305 0.049 Uiso 1 1 calc R
C35 C 0.1138(5) 0.8337(12) 0.5204(9) 0.052(4) Uani 1 1 d .
H35A H 0.1291 0.7865 0.4763 0.063 Uiso 1 1 calc R
C36 C 0.1307(5) 1.3081(11) 0.4197(9) 0.045(3) Uani 1 1 d .
C37 C 0.1321(5) 1.3613(13) 0.5059(10) 0.065(4) Uani 1 1 d .
H37A H 0.1204 1.3187 0.5568 0.078 Uiso 1 1 calc R
C38 C 0.1506(5) 1.4785(16) 0.5202(10) 0.072(5) Uani 1 1 d .
H38A H 0.1488 1.5190 0.5788 0.086 Uiso 1 1 calc R
C39 C 0.1724(5) 1.5376(13) 0.4453(11) 0.068(4) Uani 1 1 d .
H39A H 0.1871 1.6155 0.4541 0.081 Uiso 1 1 calc R
C40 C 0.1710(5) 1.4754(13) 0.3582(10) 0.057(4) Uani 1 1 d .
H40A H 0.1849 1.5128 0.3074 0.068 Uiso 1 1 calc R
C41 C 0.1504(5) 1.3633(13) 0.3446(9) 0.056(4) Uani 1 1 d .
H41A H 0.1494 1.3234 0.2850 0.067 Uiso 1 1 calc R
Cr Cr 0.21449(8) 1.03226(19) 0.40734(14) 0.0524(7) Uani 1 1 d .
O1 O 0.3844(3) 0.6942(7) 0.3143(5) 0.056(2) Uani 1 1 d .
O2 O 0.2545(3) 0.6988(7) 0.5838(5) 0.052(2) Uani 1 1 d .
O3 O 0.1829(3) 0.7948(8) 0.3108(6) 0.067(3) Uani 1 1 d .
O4 O 0.2298(3) 1.1406(8) 0.2207(6) 0.070(3) Uani 1 1 d .
O5 O 0.1146(3) 1.0819(7) 0.2567(5) 0.054(2) Uani 1 1 d .
O6 O 0.0895(3) 0.9841(7) 0.3961(5) 0.051(2) Uani 1 1 d .
O7 O 0.1070(3) 1.1945(8) 0.4109(5) 0.052(2) Uani 1 1 d .
P P 0.13342(14) 1.0757(3) 0.3712(2) 0.0497(10) Uani 1 1 d .
Si Si 0.44697(17) 0.6905(4) 0.3184(3) 0.0676(13) Uani 1 1 d .

loop_
_atom_site_aniso_label
_atom_site_aniso_U_11
_atom_site_aniso_U_22
_atom_site_aniso_U_33
_atom_site_aniso_U_23
_atom_site_aniso_U_13
_atom_site_aniso_U_12
C1 0.060(10) 0.092(13) 0.025(7) -0.003(7) 0.014(7) -0.019(9)
C2 0.072(11) 0.050(10) 0.047(8) -0.005(7) 0.010(8) -0.001(8)
C3 0.058(10) 0.051(10) 0.049(8) 0.002(7) 0.003(8) -0.021(8)
C4 0.060(9) 0.030(9) 0.042(8) 0.001(7) -0.013(7) 0.006(7)
C4A 0.048(9) 0.054(11) 0.038(7) 0.005(7) 0.001(7) 0.005(7)
C4B 0.060(6) 0.021(6) 0.043(6) -0.004(5) 0.008(5) 0.000(5)
C5 0.062(6) 0.030(6) 0.045(6) -0.004(5) 0.013(5) -0.009(5)
C6 0.062(6) 0.039(7) 0.049(6) -0.009(5) 0.018(5) -0.001(5)
C7 0.067(7) 0.035(7) 0.054(6) -0.017(5) 0.008(5) 0.006(5)
C8 0.063(7) 0.033(6) 0.050(6) -0.007(5) 0.003(5) -0.007(5)
C8A 0.060(6) 0.016(6) 0.045(5) -0.006(5) 0.015(5) 0.000(5)
C9 0.059(9) 0.030(8) 0.057(8) -0.002(7) 0.008(7) -0.001(7)
C10 0.050(9) 0.056(10) 0.036(7) 0.005(7) 0.018(7) -0.007(8)
C10A 0.050(9) 0.032(9) 0.060(8) -0.003(7) 0.023(7) 0.006(7)
C11 0.085(12) 0.081(13) 0.084(11) -0.004(9) 0.007(9) -0.007(9)
C12 0.080(12) 0.119(16) 0.071(10) 0.020(10) 0.009(9) 0.017(10)
C13 0.083(13) 0.078(14) 0.068(10) 0.004(9) 0.005(9) 0.021(10)
C14 0.097(13) 0.102(14) 0.070(10) 0.038(10) 0.018(9) 0.005(11)
C15 0.090(14) 0.134(16) 0.079(11) 0.037(11) 0.046(10) 0.026(11)
C16 0.122(15) 0.118(16) 0.052(9) -0.029(10) 0.004(10) 0.006(12)
C17 0.071(10) 0.034(8) 0.045(8) -0.009(6) 0.007(8) -0.010(7)
C18 0.088(12) 0.052(11) 0.075(10) -0.007(8) -0.009(9) 0.001(8)
C19 0.074(11) 0.067(11) 0.054(9) -0.010(8) 0.018(8) -0.014(9)
C20 0.070(10) 0.034(9) 0.053(8) 0.018(6) -0.010(8) 0.014(7)
C21 0.097(12) 0.057(11) 0.051(9) 0.008(7) 0.005(9) -0.009(8)
C22 0.041(9) 0.076(12) 0.045(8) 0.008(8) 0.020(7) 0.024(8)
C23 0.056(10) 0.061(11) 0.044(8) -0.010(7) 0.013(7) -0.005(7)
C24 0.041(8) 0.041(8) 0.038(7) 0.000(6) -0.002(6) -0.003(7)
C25 0.069(9) 0.043(8) 0.046(7) -0.003(6) 0.015(7) -0.001(7)
C26 0.067(9) 0.067(10) 0.057(8) -0.002(7) 0.005(7) 0.006(8)
C27 0.068(9) 0.074(10) 0.055(8) 0.010(8) 0.010(7) 0.012(8)
C28 0.061(9) 0.067(9) 0.051(8) 0.016(7) 0.004(7) 0.027(8)
C29 0.060(8) 0.043(8) 0.048(7) 0.010(6) 0.005(6) 0.021(7)
C30 0.046(9) 0.068(12) 0.035(8) 0.000(7) 0.009(7) -0.014(8)
C31 0.066(10) 0.053(10) 0.044(8) 0.008(7) 0.027(8) 0.004(7)
C32 0.093(12) 0.051(10) 0.045(9) -0.009(7) 0.029(8) -0.010(9)
C33 0.071(11) 0.078(12) 0.033(8) 0.008(8) 0.007(8) -0.027(9)
C34 0.060(9) 0.039(9) 0.025(7) -0.009(6) 0.013(7) -0.001(7)
C35 0.059(10) 0.059(11) 0.043(9) -0.013(7) 0.017(8) 0.016(8)
C36 0.057(9) 0.028(9) 0.048(8) -0.001(7) -0.006(7) 0.009(7)
C37 0.085(12) 0.036(10) 0.071(11) -0.004(8) 0.005(9) 0.001(8)
C38 0.062(11) 0.090(14) 0.060(9) -0.018(10) 0.002(8) 0.035(10)
C39 0.059(11) 0.052(11) 0.087(11) -0.020(9) -0.008(9) 0.002(8)
C40 0.059(10) 0.040(10) 0.070(10) 0.014(8) 0.001(8) 0.005(8)
C41 0.062(10) 0.068(11) 0.038(8) 0.002(7) 0.007(7) 0.001(8)
Cr 0.0743(17) 0.0397(14) 0.0437(12) -0.0027(11) 0.0101(11) 0.0004(12)
O1 0.068(7) 0.054(6) 0.050(5) 0.003(4) 0.021(5) 0.007(5)
O2 0.073(6) 0.057(6) 0.033(5) 0.002(4) 0.025(5) 0.002(5)
O3 0.088(8) 0.045(7) 0.068(6) -0.023(5) 0.007(5) -0.004(6)
O4 0.081(8) 0.076(8) 0.054(6) 0.006(5) 0.011(6) -0.007(5)
O5 0.075(7) 0.057(6) 0.030(5) 0.004(4) 0.011(5) 0.003(5)
O6 0.061(6) 0.043(6) 0.048(5) 0.003(4) 0.009(5) 0.004(4)
O7 0.069(6) 0.049(6) 0.045(5) 0.002(4) 0.030(5) 0.001(5)
P 0.068(3) 0.044(2) 0.038(2) -0.0013(17) 0.0132(19) 0.000(2)
Si 0.078(3) 0.063(3) 0.063(3) 0.009(2) 0.016(2) 0.004(3)

loop_
_atom_type_symbol
_atom_type_description
_atom_type_scat_dispersion_real
_atom_type_scat_dispersion_imag
_atom_type_scat_source
C C 0.0033 0.0016 'International Tables Vol C Tables 4.2.6.8 and 6.1.1.4'
H H 0.0000 0.0000 'International Tables Vol C Tables 4.2.6.8 and 6.1.1.4'
Cr Cr 0.3209 0.6236 'International Tables Vol C Tables 4.2.6.8 and 6.1.1.4'
O O 0.0106 0.0060 'International Tables Vol C Tables 4.2.6.8 and 6.1.1.4'
P P 0.1023 0.0942 'International Tables Vol C Tables 4.2.6.8 and 6.1.1.4'
Si Si 0.0817 0.0704 'International Tables Vol C Tables 4.2.6.8 and 6.1.1.4'

loop_
_geom_angle_atom_site_label_1
_geom_angle_atom_site_label_2
_geom_angle_atom_site_label_3
_geom_angle
O1 C1 C10A 120.3(12)
O1 C1 C2 117.4(13)
C10A C1 C2 121.9(12)
C3 C2 C1 116.2(12)
C3 C2 C17 122.4(12)
C1 C2 C17 121.2(12)
C2 C3 C4 122.2(12)
C2 C3 C19 119.6(12)
C4 C3 C19 118.1(11)
O2 C4 C4A 120.4(11)
O2 C4 C3 118.5(11)
C4A C4 C3 121.0(12)
C10A C4A C4 116.4(12)
C10A C4A C4B 118.5(11)
C4 C4A C4B 125.0(11)
C8A C4B C4A 120.2(11)
C8A C4B C5 116.6(10)
C4A C4B C5 123.1(10)
C8A C4B Cr 67.8(7)
C4A C4B Cr 129.7(8)
C5 C4B Cr 69.3(7)
C6 C5 C4B 120.9(11)
C6 C5 Cr 69.7(7)
C4B C5 Cr 73.6(6)
C6 C5 H5A 119.6
C4B C5 H5A 119.6
Cr C5 H5A 129.6
C7 C6 C5 122.0(12)
C7 C6 Cr 72.7(7)
C5 C6 Cr 73.9(7)
C7 C6 H6A 119.0
C5 C6 H6A 119.0
Cr C6 H6A 126.4
C6 C7 C8 118.7(11)
C6 C7 Cr 70.7(7)
C8 C7 Cr 70.6(7)
C6 C7 H7A 120.6
C8 C7 H7A 120.6
Cr C7 H7A 130.5
C7 C8 C8A 121.9(11)
C7 C8 Cr 72.6(7)
C8A C8 Cr 71.8(7)
C7 C8 H8A 119.1
C8A C8 H8A 119.1
Cr C8 H8A 129.0
C8 C8A C9 122.5(11)
C8 C8A C4B 119.7(10)
C9 C8A C4B 117.8(10)
C8 C8A Cr 70.7(7)
C9 C8A Cr 127.5(8)
C4B C8A Cr 75.1(7)
C10 C9 C8A 122.9(11)
C10 C9 H9A 118.5
C8A C9 H9A 118.5
C9 C10 C10A 119.3(11)
C9 C10 H10A 120.3
C10A C10 H10A 120.3
C1 C10A C4A 121.8(12)
C1 C10A C10 117.4(11)
C4A C10A C10 120.8(11)
Si C11 H11A 109.5
Si C11 H11B 109.5
H11A C11 H11B 109.5
Si C11 H11C 109.5
H11A C11 H11C 109.5
H11B C11 H11C 109.5
Si C12 H12C 109.5
Si C12 H12B 109.5
H12C C12 H12B 109.5
Si C12 H12A 109.5
H12C C12 H12A 109.5
H12B C12 H12A 109.5
C16 C13 C14 110.8(14)
C16 C13 C15 111.0(13)
C14 C13 C15 106.3(12)
C16 C13 Si 110.8(11)
C14 C13 Si 110.1(10)
C15 C13 Si 107.8(10)
C13 C14 H14A 109.5
C13 C14 H14B 109.5
H14A C14 H14B 109.5
C13 C14 H14C 109.5
H14A C14 H14C 109.5
H14B C14 H14C 109.5
C13 C15 H15A 109.5
C13 C15 H15B 109.5
H15A C15 H15B 109.5
C13 C15 H15C 109.5
H15A C15 H15C 109.5
H15B C15 H15C 109.5
C13 C16 H16C 109.5
C13 C16 H16B 109.5
H16C C16 H16B 109.5
C13 C16 H16A 109.5
H16C C16 H16A 109.5
H16B C16 H16A 109.5
C2 C17 C18 111.9(11)
C2 C17 H17A 109.2
C18 C17 H17A 109.2
C2 C17 H17B 109.2
C18 C17 H17B 109.2
H17A C17 H17B 107.9
C17 C18 H18C 109.5
C17 C18 H18B 109.5
H18C C18 H18B 109.5
C17 C18 H18A 109.5
H18C C18 H18A 109.5
H18B C18 H18A 109.5
C20 C19 C3 115.3(11)
C20 C19 H19A 108.4
C3 C19 H19A 108.4
C20 C19 H19B 108.4
C3 C19 H19B 108.4
H19A C19 H19B 107.5
C19 C20 H20A 109.5
C19 C20 H20B 109.5
H20A C20 H20B 109.5
C19 C20 H20C 109.5
H20A C20 H20C 109.5
H20B C20 H20C 109.5
O2 C21 H21A 109.5
O2 C21 H21B 109.5
H21A C21 H21B 109.5
O2 C21 H21C 109.5
H21A C21 H21C 109.5
H21B C21 H21C 109.5
O3 C22 Cr 177.3(11)
O4 C23 Cr 175.3(11)
C29 C24 C25 120.9(13)
C29 C24 O5 120.7(12)
C25 C24 O5 117.9(12)
C26 C25 C24 120.1(13)
C26 C25 H25A 120.0
C24 C25 H25A 120.0
C27 C26 C25 118.7(15)
C27 C26 H26A 120.6
C25 C26 H26A 120.6
C26 C27 C28 121.8(15)
C26 C27 H27A 119.1
C28 C27 H27A 119.1
C29 C28 C27 118.6(14)
C29 C28 H28A 120.7
C27 C28 H28A 120.7
C24 C29 C28 119.8(14)
C24 C29 H29A 120.1
C28 C29 H29A 120.1
C31 C30 C35 122.8(11)
C31 C30 O6 118.2(12)
C35 C30 O6 118.8(11)
C32 C31 C30 118.1(13)
C32 C31 H31A 121.0
C30 C31 H31A 121.0
C31 C32 C33 118.8(12)
C31 C32 H32A 120.6
C33 C32 H32A 120.6
C34 C33 C32 120.1(11)
C34 C33 H33A 120.0
C32 C33 H33A 120.0
C35 C34 C33 121.7(13)
C35 C34 H34A 119.1
C33 C34 H34A 119.1
C34 C35 C30 118.2(11)
C34 C35 H35A 120.9
C30 C35 H35A 120.9
C37 C36 C41 122.2(13)
C37 C36 O7 115.1(12)
C41 C36 O7 122.7(11)
C36 C37 C38 120.1(14)
C36 C37 H37A 120.0
C38 C37 H37A 120.0
C37 C38 C39 119.2(13)
C37 C38 H38A 120.4
C39 C38 H38A 120.4
C40 C39 C38 117.5(14)
C40 C39 H39A 121.3
C38 C39 H39A 121.3
C41 C40 C39 122.0(13)
C41 C40 H40A 119.0
C39 C40 H40A 119.0
C40 C41 C36 118.8(12)
C40 C41 H41A 120.6
C36 C41 H41A 120.6
C23 Cr C22 88.4(6)
C23 Cr C8 90.1(5)
C22 Cr C8 148.4(5)
C23 Cr C6 150.0(5)
C22 Cr C6 121.4(5)
C8 Cr C6 66.0(4)
C23 Cr C8A 92.8(5)
C22 Cr C8A 111.1(5)
C8 Cr C8A 37.5(4)
C6 Cr C8A 79.2(4)
C23 Cr C7 113.7(5)
C22 Cr C7 157.7(5)
C8 Cr C7 36.8(4)
C6 Cr C7 36.6(4)
C8A Cr C7 67.3(4)
C23 Cr P 86.1(4)
C22 Cr P 83.1(4)
C8 Cr P 128.2(3)
C6 Cr P 94.6(3)
C8A Cr P 165.7(3)
C7 Cr P 100.1(4)
C23 Cr C5 158.7(5)
C22 Cr C5 92.8(5)
C8 Cr C5 77.9(4)
C6 Cr C5 36.4(4)
C8A Cr C5 66.9(4)
C7 Cr C5 65.8(4)
P Cr C5 115.1(3)
C23 Cr C4B 121.8(5)
C22 Cr C4B 87.8(5)
C8 Cr C4B 66.5(4)
C6 Cr C4B 66.4(4)
C8A Cr C4B 37.1(4)
C7 Cr C4B 78.6(4)
P Cr C4B 150.4(3)
C5 Cr C4B 37.1(4)
C1 O1 Si 131.9(8)
C4 O2 C21 113.2(10)
C24 O5 P 125.4(7)
C30 O6 P 119.9(7)
C36 O7 P 122.8(7)
O6 P O7 94.0(4)
O6 P O5 96.4(4)
O7 P O5 102.8(4)
O6 P Cr 121.8(3)
O7 P Cr 123.6(4)
O5 P Cr 113.2(3)
O1 Si C11 112.2(6)
O1 Si C12 113.9(6)
C11 Si C12 104.7(8)
O1 Si C13 102.0(6)
C11 Si C13 112.7(7)
C12 Si C13 111.6(7)

loop_
_geom_bond_atom_site_label_1
_geom_bond_atom_site_label_2
_geom_bond_distance
C1 O1 1.361(12)
C1 C10A 1.410(16)
C1 C2 1.427(16)
C2 C3 1.399(15)
C2 C17 1.508(15)
C3 C4 1.432(16)
C3 C19 1.530(16)
C4 O2 1.353(13)
C4 C4A 1.424(15)
C4A C10A 1.417(14)
C4A C4B 1.434(15)
C4B C8A 1.429(14)
C4B C5 1.439(14)
C4B Cr 2.289(12)
C5 C6 1.377(15)
C5 Cr 2.233(11)
C5 H5A 0.9500
C6 C7 1.377(15)
C6 Cr 2.180(11)
C6 H6A 0.9500
C7 C8 1.383(15)
C7 Cr 2.204(12)
C7 H7A 0.9500
C8 C8A 1.405(14)
C8 Cr 2.179(12)
C8 H8A 0.9500
C8A C9 1.423(14)
C8A Cr 2.194(12)
C9 C10 1.358(14)
C9 H9A 0.9500
C10 C10A 1.423(15)
C10 H10A 0.9500
C11 Si 1.804(13)
C11 H11A 0.9800
C11 H11B 0.9800
C11 H11C 0.9800
C12 Si 1.832(14)
C12 H12C 0.9800
C12 H12B 0.9800
C12 H12A 0.9800
C13 C16 1.494(19)
C13 C14 1.555(17)
C13 C15 1.580(18)
C13 Si 1.856(14)
C14 H14A 0.9800
C14 H14B 0.9800
C14 H14C 0.9800
C15 H15A 0.9800
C15 H15B 0.9800
C15 H15C 0.9800
C16 H16C 0.9800
C16 H16B 0.9800
C16 H16A 0.9800
C17 C18 1.530(16)
C17 H17A 0.9900
C17 H17B 0.9900
C18 H18C 0.9800
C18 H18B 0.9800
C18 H18A 0.9800
C19 C20 1.481(16)
C19 H19A 0.9900
C19 H19B 0.9900
C20 H20A 0.9800
C20 H20B 0.9800
C20 H20C 0.9800
C21 O2 1.421(13)
C21 H21A 0.9800
C21 H21B 0.9800
C21 H21C 0.9800
C22 O3 1.199(14)
C22 Cr 1.830(15)
C23 O4 1.201(13)
C23 Cr 1.786(13)
C24 C29 1.328(15)
C24 C25 1.386(15)
C24 O5 1.401(13)
C25 C26 1.367(16)
C25 H25A 0.9500
C26 C27 1.335(17)
C26 H26A 0.9500
C27 C28 1.390(17)
C27 H27A 0.9500
C28 C29 1.375(16)
C28 H28A 0.9500
C29 H29A 0.9500
C30 C31 1.371(15)
C30 C35 1.399(16)
C30 O6 1.440(12)
C31 C32 1.369(15)
C31 H31A 0.9500
C32 C33 1.418(17)
C32 H32A 0.9500
C33 C34 1.372(15)
C33 H33A 0.9500
C34 C35 1.311(14)
C34 H34A 0.9500
C35 H35A 0.9500
C36 C37 1.352(16)
C36 C41 1.391(15)
C36 O7 1.407(13)
C37 C38 1.395(17)
C37 H37A 0.9500
C38 C39 1.437(17)
C38 H38A 0.9500
C39 C40 1.409(16)
C39 H39A 0.9500
C40 C41 1.361(16)
C40 H40A 0.9500
C41 H41A 0.9500
Cr P 2.204(4)
O1 Si 1.662(9)
O5 P 1.630(8)
O6 P 1.625(8)
O7 P 1.630(8)

loop_
_geom_torsion_atom_site_label_1
_geom_torsion_atom_site_label_2
_geom_torsion_atom_site_label_3
_geom_torsion_atom_site_label_4
_geom_torsion
O1 C1 C2 C3 -179.1(11)
C10A C1 C2 C3 -6.0(19)
O1 C1 C2 C17 -4.4(18)
C10A C1 C2 C17 168.7(12)
C1 C2 C3 C4 6.4(19)
C17 C2 C3 C4 -168.2(12)
C1 C2 C3 C19 -169.5(11)
C17 C2 C3 C19 15.9(19)
C2 C3 C4 O2 176.3(11)
C19 C3 C4 O2 -7.7(17)
C2 C3 C4 C4A -1.1(18)
C19 C3 C4 C4A 174.8(11)
O2 C4 C4A C10A 177.8(11)
C3 C4 C4A C10A -4.8(16)
O2 C4 C4A C4B -5.0(18)
C3 C4 C4A C4B 172.4(12)
C10A C4A C4B C8A -5.7(17)
C4 C4A C4B C8A 177.2(11)
C10A C4A C4B C5 169.0(11)
C4 C4A C4B C5 -8.2(18)
C10A C4A C4B Cr 79.4(14)
C4 C4A C4B Cr -97.7(13)
C8A C4B C5 C6 -3.1(17)
C4A C4B C5 C6 -178.0(11)
Cr C4B C5 C6 -53.4(10)
C8A C4B C5 Cr 50.2(9)
C4A C4B C5 Cr -124.6(11)
C4B C5 C6 C7 -1.8(18)
Cr C5 C6 C7 -56.9(11)
C4B C5 C6 Cr 55.1(10)
C5 C6 C7 C8 3.8(19)
Cr C6 C7 C8 -53.7(10)
C5 C6 C7 Cr 57.5(11)
C6 C7 C8 C8A -0.8(19)
Cr C7 C8 C8A -54.5(11)
C6 C7 C8 Cr 53.7(11)
C7 C8 C8A C9 177.7(11)
Cr C8 C8A C9 122.8(11)
C7 C8 C8A C4B -4.2(18)
Cr C8 C8A C4B -59.1(10)
C7 C8 C8A Cr 54.9(11)
C4A C4B C8A C8 -179.0(11)
C5 C4B C8A C8 6.0(16)
Cr C4B C8A C8 56.9(10)
C4A C4B C8A C9 -0.8(16)
C5 C4B C8A C9 -175.8(11)
Cr C4B C8A C9 -124.9(10)
C4A C4B C8A Cr 124.1(10)
C5 C4B C8A Cr -50.9(9)
C8 C8A C9 C10 -175.2(12)
C4B C8A C9 C10 6.6(18)
Cr C8A C9 C10 -85.5(15)
C8A C9 C10 C10A -5.5(19)
O1 C1 C10A C4A 173.1(11)
C2 C1 C10A C4A 0.2(19)
O1 C1 C10A C10 -6.1(17)
C2 C1 C10A C10 -179.0(12)
C4 C4A C10A C1 5.2(17)
C4B C4A C10A C1 -172.2(12)
C4 C4A C10A C10 -175.7(11)
C4B C4A C10A C10 6.9(17)
C9 C10 C10A C1 177.7(11)
C9 C10 C10A C4A -1.4(18)
C3 C2 C17 C18 80.9(15)
C1 C2 C17 C18 -93.4(15)
C2 C3 C19 C20 73.7(16)
C4 C3 C19 C20 -102.4(14)
C29 C24 C25 C26 -0.2(17)
O5 C24 C25 C26 -172.6(9)
C24 C25 C26 C27 1.1(17)
C25 C26 C27 C28 -3.4(19)
C26 C27 C28 C29 4.6(18)
C25 C24 C29 C28 1.5(17)
O5 C24 C29 C28 173.7(9)
C27 C28 C29 C24 -3.6(17)
C35 C30 C31 C32 2.7(19)
O6 C30 C31 C32 178.4(10)
C30 C31 C32 C33 0.4(19)
C31 C32 C33 C34 0(2)
C32 C33 C34 C35 -3(2)
C33 C34 C35 C30 5.9(19)
C31 C30 C35 C34 -6(2)
O6 C30 C35 C34 178.4(10)
C41 C36 C37 C38 4(2)
O7 C36 C37 C38 -174.3(12)
C36 C37 C38 C39 -6(2)
C37 C38 C39 C40 3.8(19)
C38 C39 C40 C41 -0.5(19)
C39 C40 C41 C36 -1(2)
C37 C36 C41 C40 -1(2)
O7 C36 C41 C40 177.5(11)
O4 C23 Cr C22 -134(15)
O4 C23 Cr C8 15(15)
O4 C23 Cr C6 50(15)
O4 C23 Cr C8A -23(15)
O4 C23 Cr C7 44(15)
O4 C23 Cr P 143(15)
O4 C23 Cr C5 -40(15)
O4 C23 Cr C4B -47(15)
O3 C22 Cr C23 171(100)
O3 C22 Cr C8 84(23)
O3 C22 Cr C6 -11(23)
O3 C22 Cr C8A 79(23)
O3 C22 Cr C7 -3(24)
O3 C22 Cr P -102(23)
O3 C22 Cr C5 13(23)
O3 C22 Cr C4B 49(23)
C7 C8 Cr C23 132.1(8)
C8A C8 Cr C23 -94.6(8)
C7 C8 Cr C22 -140.8(10)
C8A C8 Cr C22 -7.5(13)
C7 C8 Cr C6 -29.3(7)
C8A C8 Cr C6 104.0(8)
C7 C8 Cr C8A -133.3(11)
C8A C8 Cr C7 133.3(11)
C7 C8 Cr P 47.0(8)
C8A C8 Cr P -179.7(5)
C7 C8 Cr C5 -65.6(7)
C8A C8 Cr C5 67.7(7)
C7 C8 Cr C4B -102.8(8)
C8A C8 Cr C4B 30.5(6)
C7 C6 Cr C23 -10.3(15)
C5 C6 Cr C23 -142.2(11)
C7 C6 Cr C22 174.6(8)
C5 C6 Cr C22 42.7(9)
C7 C6 Cr C8 29.4(7)
C5 C6 Cr C8 -102.5(8)
C7 C6 Cr C8A 66.3(8)
C5 C6 Cr C8A -65.5(7)
C5 C6 Cr C7 -131.9(11)
C7 C6 Cr P -100.7(7)
C5 C6 Cr P 127.5(7)
C7 C6 Cr C5 131.9(11)
C7 C6 Cr C4B 103.0(8)
C5 C6 Cr C4B -28.9(7)
C8 C8A Cr C23 86.4(8)
C9 C8A Cr C23 -30.3(11)
C4B C8A Cr C23 -144.1(7)
C8 C8A Cr C22 175.8(7)
C9 C8A Cr C22 59.1(12)
C4B C8A Cr C22 -54.7(8)
C9 C8A Cr C8 -116.7(13)
C4B C8A Cr C8 129.5(10)
C8 C8A Cr C6 -64.5(7)
C9 C8A Cr C6 178.8(11)
C4B C8A Cr C6 65.0(7)
C8 C8A Cr C7 -28.2(7)
C9 C8A Cr C7 -144.9(12)
C4B C8A Cr C7 101.3(7)
C8 C8A Cr P 0.9(17)
C9 C8A Cr P -115.8(13)
C4B C8A Cr P 130.4(12)
C8 C8A Cr C5 -100.4(7)
C9 C8A Cr C5 142.9(11)
C4B C8A Cr C5 29.1(6)
C8 C8A Cr C4B -129.5(10)
C9 C8A Cr C4B 113.8(13)
C6 C7 Cr C23 174.4(8)
C8 C7 Cr C23 -54.1(9)
C6 C7 Cr C22 -12.2(17)
C8 C7 Cr C22 119.3(13)
C6 C7 Cr C8 -131.5(12)
C8 C7 Cr C6 131.5(12)
C6 C7 Cr C8A -102.8(8)
C8 C7 Cr C8A 28.7(7)
C6 C7 Cr P 84.2(8)
C8 C7 Cr P -144.3(7)
C6 C7 Cr C5 -29.0(7)
C8 C7 Cr C5 102.5(8)
C6 C7 Cr C4B -65.7(8)
C8 C7 Cr C4B 65.8(7)
C6 C5 Cr C23 122.6(14)
C4B C5 Cr C23 -10.1(16)
C6 C5 Cr C22 -144.6(8)
C4B C5 Cr C22 82.7(7)
C6 C5 Cr C8 65.9(8)
C4B C5 Cr C8 -66.9(7)
C4B C5 Cr C6 -132.8(10)
C6 C5 Cr C8A 103.6(8)
C4B C5 Cr C8A -29.1(6)
C6 C5 Cr C7 29.1(7)
C4B C5 Cr C7 -103.6(7)
C6 C5 Cr P -60.9(8)
C4B C5 Cr P 166.3(5)
C6 C5 Cr C4B 132.8(10)
C8A C4B Cr C23 43.6(9)
C4A C4B Cr C23 -67.9(12)
C5 C4B Cr C23 175.7(7)
C8A C4B Cr C22 130.4(7)
C4A C4B Cr C22 18.9(11)
C5 C4B Cr C22 -97.5(7)
C8A C4B Cr C8 -30.8(6)
C4A C4B Cr C8 -142.3(12)
C5 C4B Cr C8 101.3(7)
C8A C4B Cr C6 -103.7(7)
C4A C4B Cr C6 144.8(12)
C5 C4B Cr C6 28.3(6)
C4A C4B Cr C8A -111.5(13)
C5 C4B Cr C8A 132.1(9)
C8A C4B Cr C7 -67.4(7)
C4A C4B Cr C7 -178.9(12)
C5 C4B Cr C7 64.7(7)
C8A C4B Cr P -157.7(6)
C4A C4B Cr P 90.8(12)
C5 C4B Cr P -25.6(10)
C8A C4B Cr C5 -132.1(9)
C4A C4B Cr C5 116.4(13)
C10A C1 O1 Si 95.6(14)
C2 C1 O1 Si -91.1(13)
C4A C4 O2 C21 -84.0(13)
C3 C4 O2 C21 98.6(13)
C29 C24 O5 P 88.0(12)
C25 C24 O5 P -99.6(11)
C31 C30 O6 P 90.8(12)
C35 C30 O6 P -93.3(12)
C37 C36 O7 P -128.7(10)
C41 C36 O7 P 52.7(15)
C30 O6 P O7 -79.2(9)
C30 O6 P O5 177.3(9)
C30 O6 P Cr 54.9(9)
C36 O7 P O6 172.4(8)
C36 O7 P O5 -90.1(9)
C36 O7 P Cr 39.5(9)
C24 O5 P O6 40.7(10)
C24 O5 P O7 -54.9(10)
C24 O5 P Cr 169.4(8)
C23 Cr P O6 139.6(5)
C22 Cr P O6 50.8(5)
C8 Cr P O6 -133.3(5)
C6 Cr P O6 -70.4(5)
C8A Cr P O6 -134.0(13)
C7 Cr P O6 -106.9(5)
C5 Cr P O6 -39.1(5)
C4B Cr P O6 -22.3(8)
C23 Cr P O7 -99.7(5)
C22 Cr P O7 171.4(5)
C8 Cr P O7 -12.7(6)
C6 Cr P O7 50.3(5)
C8A Cr P O7 -13.4(14)
C7 Cr P O7 13.7(5)
C5 Cr P O7 81.6(5)
C4B Cr P O7 98.3(7)
C23 Cr P O5 25.5(5)
C22 Cr P O5 -63.4(5)
C8 Cr P O5 112.5(5)
C6 Cr P O5 175.4(5)
C8A Cr P O5 111.8(13)
C7 Cr P O5 138.9(5)
C5 Cr P O5 -153.2(5)
C4B Cr P O5 -136.5(7)
C1 O1 Si C11 -61.8(13)
C1 O1 Si C12 56.9(13)
C1 O1 Si C13 177.3(12)
C16 C13 Si O1 -59.1(12)
C14 C13 Si O1 63.8(12)
C15 C13 Si O1 179.3(10)
C16 C13 Si C11 -179.6(11)
C14 C13 Si C11 -56.7(13)
C15 C13 Si C11 58.7(12)
C16 C13 Si C12 62.9(14)
C14 C13 Si C12 -174.2(11)
C15 C13 Si C12 -58.7(13)
